data_1518816
loop_
_publ_author_name
'Yan-Yan Jia'
'Zhu-Guo Chang'
'Jian-Hui Yang'
'Bin Liu'

_publ_section_title
;
 Spin glass ordering in heterometallic carbonates with pillared layer
 structure: K4[Mn(H2O)4{Ru2(CO3)4}2].4H2O
;
_journal_name_full 'Inorganica Chimica Acta'
_journal_page_first 162
_journal_page_last 166
_journal_volume 424
_journal_year 2015
_chemical_formula_moiety 'C8 H16 K4 Mn O32 Ru4'
_chemical_formula_sum 'C8 H16 K4 Mn O32 Ru4'
_chemical_formula_weight 1239.83
_space_group_IT_number 2
_symmetry_cell_setting triclinic
_symmetry_space_group_name_Hall '-P 1'
_symmetry_space_group_name_H-M 'P -1'
_atom_sites_solution_primary direct
_atom_sites_solution_secondary difmap
_cell_angle_alpha 90.451(3)
_cell_angle_beta 110.697(3)
_cell_angle_gamma 92.725(3)
_cell_formula_units_Z 1
_cell_length_a 8.8261(17)
_cell_length_b 9.0226(17)
_cell_length_c 9.8431(19)
_cell_measurement_temperature 296(2)
_cell_volume 732.2(2)
_computing_cell_refinement 'Bruker SMART'
_computing_data_collection 'Bruker SMART'
_computing_data_reduction 'Bruker SHELXTL'
_computing_molecular_graphics 'Bruker SHELXTL'
_computing_publication_material 'Bruker SHELXTL'
_computing_structure_refinement 'SHELXL-97 (Sheldrick, 1997)'
_computing_structure_solution 'SHELXS-97 (Sheldrick, 1990)'
_diffrn_ambient_temperature 296(2)
_diffrn_measured_fraction_theta_full 0.978
_diffrn_measured_fraction_theta_max 0.978
_diffrn_measurement_device_type 'APEX II CCD'
_diffrn_measurement_method '\w-\p scans'
_diffrn_radiation_monochromator graphite
_diffrn_radiation_source 'fine-focus sealed tube'
_diffrn_radiation_type MoK\a
_diffrn_radiation_wavelength 0.71073
_diffrn_reflns_av_R_equivalents 0.0197
_diffrn_reflns_av_unetI/netI 0.0426
_diffrn_reflns_limit_h_max 5
_diffrn_reflns_limit_h_min -10
_diffrn_reflns_limit_k_max 10
_diffrn_reflns_limit_k_min -10
_diffrn_reflns_limit_l_max 11
_diffrn_reflns_limit_l_min -11
_diffrn_reflns_number 3540
_diffrn_reflns_theta_full 25.04
_diffrn_reflns_theta_max 25.04
_diffrn_reflns_theta_min 2.21
_exptl_absorpt_coefficient_mu 3.131
_exptl_absorpt_correction_T_max 0.7448
_exptl_absorpt_correction_T_min 0.6510
_exptl_absorpt_correction_type multi-scan
_exptl_absorpt_process_details sadab
_exptl_crystal_colour red-brown
_exptl_crystal_density_diffrn 2.812
_exptl_crystal_density_method 'not measured'
_exptl_crystal_description block
_exptl_crystal_F_000 597
_exptl_crystal_size_max 0.15
_exptl_crystal_size_mid 0.10
_exptl_crystal_size_min 0.10
_refine_diff_density_max 1.244
_refine_diff_density_min -0.748
_refine_diff_density_rms 0.153
_refine_ls_extinction_method none
_refine_ls_goodness_of_fit_ref 1.050
_refine_ls_matrix_type full
_refine_ls_number_parameters 223
_refine_ls_number_reflns 2542
_refine_ls_number_restraints 0
_refine_ls_restrained_S_all 1.050
_refine_ls_R_factor_all 0.0385
_refine_ls_R_factor_gt 0.0326
_refine_ls_shift/su_max 0.001
_refine_ls_shift/su_mean 0.000
_refine_ls_structure_factor_coef Fsqd
_refine_ls_weighting_details 'calc w=1/[\s^2^(Fo^2^)+(0.0450P)^2^+1.2078P] where P=(Fo^2^+2Fc^2^)/3'
_refine_ls_weighting_scheme calc
_refine_ls_wR_factor_gt 0.0817
_refine_ls_wR_factor_ref 0.0861
_reflns_number_gt 2246
_reflns_number_total 2542
_reflns_threshold_expression >2sigma(I)
_cod_data_source_file ICA-2015-428-162-166.cif
_cod_data_source_block xb6749_0m
_cod_depositor_comments
;
The following automatic conversions were performed:

'_symmetry_cell_setting' value 'Triclinic' changed to 'triclinic'
according to the built-in table from CIF Core dictionary named
'cif_core.dic' version 2.4.1 from 2010-06-29.

Automatic conversion script
Id: cif_fix_values 2827 2014-09-09 07:05:25Z andrius 
;
_cod_database_code 1518816

loop_
_symmetry_equiv_pos_as_xyz
'x, y, z'
'-x, -y, -z'

loop_
_atom_site_label
_atom_site_type_symbol
_atom_site_fract_x
_atom_site_fract_y
_atom_site_fract_z
_atom_site_U_iso_or_equiv
_atom_site_adp_type
_atom_site_occupancy
_atom_site_symmetry_multiplicity
_atom_site_calc_flag
_atom_site_refinement_flags
Ru1 Ru 0.96189(5) 0.05248(4) 0.58685(4) 0.01501(14) Uani 1 1 d .
Ru2 Ru 0.96548(5) 0.44661(4) 0.08900(4) 0.01505(14) Uani 1 1 d .
Mn1 Mn 0.5000 0.0000 0.0000 0.0237(3) Uani 1 2 d S
K1 K 1.28896(17) 0.40121(15) 0.72653(15) 0.0330(3) Uani 1 1 d .
K2 K 0.65944(19) -0.14040(16) 0.68668(18) 0.0402(4) Uani 1 1 d .
C1 C 0.6914(7) -0.0272(6) 0.3263(6) 0.0193(11) Uani 1 1 d .
C2 C 0.9631(6) 0.2564(5) 0.3625(6) 0.0184(11) Uani 1 1 d .
C3 C 0.9251(6) 0.2443(6) -0.1526(6) 0.0187(11) Uani 1 1 d .
C4 C 0.6918(7) 0.5735(6) -0.1291(6) 0.0201(11) Uani 1 1 d .
O1 O 0.7243(4) 0.0169(4) 0.4605(4) 0.0225(8) Uani 1 1 d .
O2 O 0.8010(4) -0.0902(4) 0.2891(4) 0.0207(8) Uani 1 1 d .
O3 O 0.5547(5) -0.0090(5) 0.2336(4) 0.0288(9) Uani 1 1 d .
O4 O 0.9503(5) 0.2512(4) 0.4903(4) 0.0218(8) Uani 1 1 d .
O5 O 1.0239(5) 0.1471(4) 0.3161(4) 0.0215(8) Uani 1 1 d .
O6 O 0.9147(5) 0.3678(4) 0.2868(4) 0.0247(9) Uani 1 1 d .
O7 O 0.9055(5) 0.2524(4) -0.0280(4) 0.0211(8) Uani 1 1 d .
O8 O 0.9882(5) 0.3554(4) -0.1989(4) 0.0209(8) Uani 1 1 d .
O9 O 0.8794(5) 0.1252(4) -0.2283(4) 0.0268(9) Uani 1 1 d .
O10 O 0.7333(5) 0.5012(4) -0.0082(4) 0.0239(8) Uani 1 1 d .
O11 O 0.8020(4) 0.6044(4) -0.1865(4) 0.0207(8) Uani 1 1 d .
O12 O 0.5504(5) 0.6116(4) -0.1894(4) 0.0283(9) Uani 1 1 d .
O13 O 0.5345(6) 0.2409(5) -0.0013(5) 0.0413(11) Uani 1 1 d .
H13A H 0.6295 0.2634 -0.0002 0.062 Uiso 1 1 d R
H13C H 0.5227 0.2789 0.0734 0.062 Uiso 1 1 d R
O14 O 0.2503(5) 0.0267(5) -0.0026(4) 0.0304(9) Uani 1 1 d .
H14A H 0.1864 0.0345 -0.0898 0.046 Uiso 1 1 d R
H14B H 0.2202 -0.0489 0.0343 0.046 Uiso 1 1 d R
O15 O 1.2664(5) 0.5405(5) 0.4743(5) 0.0387(11) Uani 1 1 d .
H15B H 1.2659 0.4806 0.4072 0.058 Uiso 1 1 d R
H15C H 1.1701 0.5673 0.4328 0.058 Uiso 1 1 d R
O16 O 0.4918(7) -0.2784(6) 0.4006(7) 0.0648(16) Uani 1 1 d .
H16A H 0.4111 -0.3301 0.4001 0.097 Uiso 1 1 d R
H16B H 0.4590 -0.2113 0.3384 0.097 Uiso 1 1 d R

loop_
_atom_site_aniso_label
_atom_site_aniso_U_11
_atom_site_aniso_U_22
_atom_site_aniso_U_33
_atom_site_aniso_U_23
_atom_site_aniso_U_13
_atom_site_aniso_U_12
Ru1 0.0204(2) 0.0145(2) 0.0114(2) -0.00028(16) 0.00734(17) 0.00072(16)
Ru2 0.0211(3) 0.0142(2) 0.0124(2) -0.00050(16) 0.00931(18) -0.00059(16)
Mn1 0.0230(7) 0.0298(7) 0.0194(6) -0.0030(5) 0.0093(5) -0.0025(5)
K1 0.0398(8) 0.0294(7) 0.0346(8) -0.0024(6) 0.0192(6) 0.0013(6)
K2 0.0483(9) 0.0374(8) 0.0497(9) 0.0147(7) 0.0339(8) 0.0143(7)
C1 0.025(3) 0.018(3) 0.016(3) -0.004(2) 0.009(2) -0.003(2)
C2 0.024(3) 0.014(3) 0.019(3) -0.003(2) 0.011(2) -0.005(2)
C3 0.023(3) 0.017(3) 0.017(3) -0.001(2) 0.008(2) 0.004(2)
C4 0.025(3) 0.017(3) 0.018(3) -0.003(2) 0.008(2) -0.003(2)
O1 0.022(2) 0.030(2) 0.016(2) 0.0006(16) 0.0068(16) 0.0046(16)
O2 0.020(2) 0.025(2) 0.0161(19) -0.0030(15) 0.0054(16) 0.0007(15)
O3 0.026(2) 0.042(2) 0.016(2) -0.0006(17) 0.0040(18) 0.0075(18)
O4 0.035(2) 0.0173(18) 0.018(2) 0.0021(15) 0.0145(17) 0.0036(16)
O5 0.032(2) 0.0171(19) 0.022(2) 0.0043(15) 0.0169(17) 0.0052(16)
O6 0.034(2) 0.022(2) 0.024(2) 0.0076(16) 0.0164(18) 0.0098(17)
O7 0.035(2) 0.0160(18) 0.0171(19) -0.0030(15) 0.0148(17) -0.0010(16)
O8 0.034(2) 0.0150(18) 0.020(2) -0.0030(15) 0.0177(17) -0.0044(16)
O9 0.045(3) 0.0171(19) 0.024(2) -0.0090(16) 0.0212(19) -0.0084(17)
O10 0.023(2) 0.031(2) 0.020(2) 0.0017(17) 0.0109(16) -0.0011(16)
O11 0.021(2) 0.027(2) 0.0159(19) 0.0025(15) 0.0075(16) 0.0027(15)
O12 0.021(2) 0.035(2) 0.026(2) 0.0041(18) 0.0046(17) 0.0043(17)
O13 0.049(3) 0.041(3) 0.044(3) -0.012(2) 0.031(2) -0.013(2)
O14 0.023(2) 0.044(3) 0.021(2) 0.0106(18) 0.0042(17) 0.0005(18)
O15 0.038(3) 0.052(3) 0.024(2) 0.000(2) 0.0076(19) 0.011(2)
O16 0.068(4) 0.044(3) 0.096(5) 0.002(3) 0.047(3) -0.006(3)

loop_
_atom_type_symbol
_atom_type_description
_atom_type_scat_dispersion_real
_atom_type_scat_dispersion_imag
_atom_type_scat_source
C C 0.0033 0.0016 'International Tables Vol C Tables 4.2.6.8 and 6.1.1.4'
H H 0.0000 0.0000 'International Tables Vol C Tables 4.2.6.8 and 6.1.1.4'
Mn Mn 0.3368 0.7283 'International Tables Vol C Tables 4.2.6.8 and 6.1.1.4'
K K 0.2009 0.2494 'International Tables Vol C Tables 4.2.6.8 and 6.1.1.4'
O O 0.0106 0.0060 'International Tables Vol C Tables 4.2.6.8 and 6.1.1.4'
Ru Ru -1.2594 0.8363 'International Tables Vol C Tables 4.2.6.8 and 6.1.1.4'

loop_
_geom_angle_atom_site_label_1
_geom_angle_atom_site_label_2
_geom_angle_atom_site_label_3
_geom_angle
_geom_angle_site_symmetry_1
_geom_angle_site_symmetry_3
O4 Ru1 O2 92.90(15) . 2_756
O4 Ru1 O1 86.33(15) . .
O2 Ru1 O1 179.19(15) 2_756 .
O4 Ru1 O5 179.37(15) . 2_756
O2 Ru1 O5 86.57(15) 2_756 2_756
O1 Ru1 O5 94.20(15) . 2_756
O4 Ru1 Ru1 90.29(10) . 2_756
O2 Ru1 Ru1 89.14(10) 2_756 2_756
O1 Ru1 Ru1 90.61(10) . 2_756
O5 Ru1 Ru1 89.36(10) 2_756 2_756
O4 Ru1 O9 97.58(14) . 1_556
O2 Ru1 O9 92.17(14) 2_756 1_556
O1 Ru1 O9 88.19(15) . 1_556
O5 Ru1 O9 82.78(14) 2_756 1_556
Ru1 Ru1 O9 171.94(10) 2_756 1_556
O11 Ru2 O10 179.10(15) 2_765 .
O11 Ru2 O8 90.61(15) 2_765 2_765
O10 Ru2 O8 88.57(15) . 2_765
O11 Ru2 O7 92.82(15) 2_765 .
O10 Ru2 O7 88.00(15) . .
O8 Ru2 O7 176.54(15) 2_765 .
O11 Ru2 Ru2 88.78(11) 2_765 2_765
O10 Ru2 Ru2 90.85(11) . 2_765
O8 Ru2 Ru2 89.50(10) 2_765 2_765
O7 Ru2 Ru2 90.16(10) . 2_765
O11 Ru2 O6 88.90(14) 2_765 .
O10 Ru2 O6 91.36(14) . .
O8 Ru2 O6 82.82(14) 2_765 .
O7 Ru2 O6 97.66(14) . .
Ru2 Ru2 O6 171.94(10) 2_765 .
O11 Ru2 K1 125.21(10) 2_765 2_766
O10 Ru2 K1 54.48(11) . 2_766
O8 Ru2 K1 55.29(10) 2_765 2_766
O7 Ru2 K1 122.58(11) . 2_766
Ru2 Ru2 K1 126.78(3) 2_765 2_766
O6 Ru2 K1 49.72(9) . 2_766
O3 Mn1 O3 180.0 2_655 .
O3 Mn1 O13 85.26(17) 2_655 .
O3 Mn1 O13 94.74(17) . .
O3 Mn1 O13 94.74(17) 2_655 2_655
O3 Mn1 O13 85.26(17) . 2_655
O13 Mn1 O13 180.0(3) . 2_655
O3 Mn1 O14 82.47(15) 2_655 2_655
O3 Mn1 O14 97.53(15) . 2_655
O13 Mn1 O14 90.83(16) . 2_655
O13 Mn1 O14 89.17(16) 2_655 2_655
O3 Mn1 O14 97.53(15) 2_655 .
O3 Mn1 O14 82.47(15) . .
O13 Mn1 O14 89.17(16) . .
O13 Mn1 O14 90.83(16) 2_655 .
O14 Mn1 O14 180.0(2) 2_655 .
O3 Mn1 K2 38.60(10) 2_655 1_554
O3 Mn1 K2 141.40(11) . 1_554
O13 Mn1 K2 103.28(12) . 1_554
O13 Mn1 K2 76.72(12) 2_655 1_554
O14 Mn1 K2 49.12(11) 2_655 1_554
O14 Mn1 K2 130.88(11) . 1_554
O3 Mn1 K2 141.40(10) 2_655 2_656
O3 Mn1 K2 38.60(10) . 2_656
O13 Mn1 K2 76.72(12) . 2_656
O13 Mn1 K2 103.28(12) 2_655 2_656
O14 Mn1 K2 130.88(11) 2_655 2_656
O14 Mn1 K2 49.12(11) . 2_656
K2 Mn1 K2 180.00(2) 1_554 2_656
O15 K1 O6 75.72(13) . 2_766
O15 K1 O12 75.93(13) . 1_656
O6 K1 O12 88.13(12) 2_766 1_656
O15 K1 O2 118.32(13) . 2_756
O6 K1 O2 125.94(12) 2_766 2_756
O12 K1 O2 144.50(12) 1_656 2_756
O15 K1 O16 69.38(16) . 2_756
O6 K1 O16 144.50(15) 2_766 2_756
O12 K1 O16 77.54(14) 1_656 2_756
O2 K1 O16 78.17(13) 2_756 2_756
O15 K1 O10 134.36(13) . 2_766
O6 K1 O10 64.10(11) 2_766 2_766
O12 K1 O10 81.83(12) 1_656 2_766
O2 K1 O10 102.90(11) 2_756 2_766
O16 K1 O10 142.60(16) 2_756 2_766
O15 K1 O8 118.66(13) . 1_556
O6 K1 O8 58.57(11) 2_766 1_556
O12 K1 O8 134.07(11) 1_656 1_556
O2 K1 O8 70.61(10) 2_756 1_556
O16 K1 O8 147.65(13) 2_756 1_556
O10 K1 O8 56.37(10) 2_766 1_556
O15 K1 O13 143.15(13) . 1_656
O6 K1 O13 130.91(12) 2_766 1_656
O12 K1 O13 79.78(12) 1_656 1_656
O2 K1 O13 70.32(11) 2_756 1_656
O16 K1 O13 78.65(16) 2_756 1_656
O10 K1 O13 67.14(11) 2_766 1_656
O8 K1 O13 98.14(11) 1_556 1_656
O15 K1 O4 76.91(12) . .
O6 K1 O4 80.86(11) 2_766 .
O12 K1 O4 152.46(11) 1_656 .
O2 K1 O4 56.46(10) 2_756 .
O16 K1 O4 97.05(14) 2_756 .
O10 K1 O4 114.90(10) 2_766 .
O8 K1 O4 58.60(10) 1_556 .
O13 K1 O4 126.12(11) 1_656 .
O15 K1 C1 108.43(13) . 2_756
O6 K1 C1 145.57(13) 2_766 2_756
O12 K1 C1 126.27(13) 1_656 2_756
O2 K1 C1 21.54(12) 2_756 2_756
O16 K1 C1 56.91(14) 2_756 2_756
O10 K1 C1 116.86(12) 2_766 2_756
O8 K1 C1 92.15(12) 1_556 2_756
O13 K1 C1 65.66(12) 1_656 2_756
O4 K1 C1 67.53(11) . 2_756
O15 K1 Ru2 113.67(10) . 2_766
O6 K1 Ru2 38.14(8) 2_766 2_766
O12 K1 Ru2 100.60(9) 1_656 2_766
O2 K1 Ru2 101.93(8) 2_756 2_766
O16 K1 Ru2 176.08(14) 2_756 2_766
O10 K1 Ru2 33.49(7) 2_766 2_766
O8 K1 Ru2 33.70(7) 1_556 2_766
O13 K1 Ru2 97.66(9) 1_656 2_766
O4 K1 Ru2 86.18(7) . 2_766
C1 K1 Ru2 122.87(10) 2_756 2_766
O15 K1 K2 57.69(10) . 2_756
O6 K1 K2 125.88(9) 2_766 2_756
O12 K1 K2 104.10(9) 1_656 2_756
O2 K1 K2 66.13(8) 2_756 2_756
O16 K1 K2 33.55(13) 2_756 2_756
O10 K1 K2 167.94(8) 2_766 2_756
O8 K1 K2 120.69(8) 1_556 2_756
O13 K1 K2 103.21(9) 1_656 2_756
O4 K1 K2 64.13(7) . 2_756
C1 K1 K2 51.17(9) 2_756 2_756
Ru2 K1 K2 150.01(4) 2_766 2_756
O3 K2 O11 125.20(13) 2_656 1_546
O3 K2 O5 147.12(13) 2_656 2_756
O11 K2 O5 69.59(11) 1_546 2_756
O3 K2 O12 84.73(13) 2_656 1_546
O11 K2 O12 46.47(11) 1_546 1_546
O5 K2 O12 116.05(12) 2_756 1_546
O3 K2 O1 108.58(12) 2_656 .
O11 K2 O1 126.16(12) 1_546 .
O5 K2 O1 63.41(11) 2_756 .
O12 K2 O1 155.08(13) 1_546 .
O3 K2 O16 108.86(15) 2_656 .
O11 K2 O16 95.20(15) 1_546 .
O5 K2 O16 97.42(14) 2_756 .
O12 K2 O16 88.60(15) 1_546 .
O1 K2 O16 67.38(14) . .
O3 K2 O9 87.79(12) 2_656 1_556
O11 K2 O9 113.25(13) 1_546 1_556
O5 K2 O9 59.81(11) 2_756 1_556
O12 K2 O9 140.74(13) 1_546 1_556
O1 K2 O9 62.69(11) . 1_556
O16 K2 O9 130.06(14) . 1_556
O3 K2 O14 59.83(11) 2_656 2_656
O11 K2 O14 84.20(12) 1_546 2_656
O5 K2 O14 97.41(11) 2_756 2_656
O12 K2 O14 79.32(12) 1_546 2_656
O1 K2 O14 125.51(12) . 2_656
O16 K2 O14 163.92(14) . 2_656
O9 K2 O14 63.77(11) 1_556 2_656
O3 K2 C4 101.72(14) 2_656 1_546
O11 K2 C4 24.61(12) 1_546 1_546
O5 K2 C4 93.53(13) 2_756 1_546
O12 K2 C4 23.40(12) 1_546 1_546
O1 K2 C4 149.24(13) . 1_546
O16 K2 C4 98.11(15) . 1_546
O9 K2 C4 124.92(14) 1_556 1_546
O14 K2 C4 74.81(13) 2_656 1_546
O3 K2 O1 40.12(10) 2_656 2_656
O11 K2 O1 137.37(11) 1_546 2_656
O5 K2 O1 149.13(11) 2_756 2_656
O12 K2 O1 92.23(11) 1_546 2_656
O1 K2 O1 85.73(11) . 2_656
O16 K2 O1 69.70(13) . 2_656
O9 K2 O1 106.30(11) 1_556 2_656
O14 K2 O1 99.95(10) 2_656 2_656
C4 K2 O1 115.56(13) 1_546 2_656
O3 K2 C1 18.40(12) 2_656 2_656
O11 K2 C1 133.06(13) 1_546 2_656
O5 K2 C1 155.24(12) 2_756 2_656
O12 K2 C1 87.35(12) 1_546 2_656
O1 K2 C1 99.03(12) . 2_656
O16 K2 C1 90.76(15) . 2_656
O9 K2 C1 97.25(12) 1_556 2_656
O14 K2 C1 78.22(12) 2_656 2_656
C4 K2 C1 108.47(14) 1_546 2_656
O1 K2 C1 21.75(10) 2_656 2_656
O3 K2 Mn1 30.25(8) 2_656 1_556
O11 K2 Mn1 99.14(9) 1_546 1_556
O5 K2 Mn1 130.28(9) 2_756 1_556
O12 K2 Mn1 70.18(9) 1_546 1_556
O1 K2 Mn1 130.95(9) . 1_556
O16 K2 Mn1 132.24(12) . 1_556
O9 K2 Mn1 84.36(8) 1_556 1_556
O14 K2 Mn1 33.03(7) 2_656 1_556
C4 K2 Mn1 79.20(10) 1_546 1_556
O1 K2 Mn1 69.01(7) 2_656 1_556
C1 K2 Mn1 47.62(9) 2_656 1_556
O3 C1 O2 120.1(5) . .
O3 C1 O1 120.0(5) . .
O2 C1 O1 119.9(5) . .
O3 C1 K1 99.0(3) . 2_756
O2 C1 K1 54.0(2) . 2_756
O1 C1 K1 115.5(3) . 2_756
O3 C1 K2 43.0(3) . 2_656
O2 C1 K2 162.8(4) . 2_656
O1 C1 K2 77.1(3) . 2_656
K1 C1 K2 123.86(16) 2_756 2_656
O6 C2 O5 121.6(5) . .
O6 C2 O4 118.6(4) . .
O5 C2 O4 119.8(5) . .
O9 C3 O8 120.6(5) . .
O9 C3 O7 118.7(5) . .
O8 C3 O7 120.7(4) . .
O12 C4 O10 121.1(5) . .
O12 C4 O11 120.5(5) . .
O10 C4 O11 118.5(5) . .
O12 C4 K2 65.2(3) . 1_564
O10 C4 K2 154.2(4) . 1_564
O11 C4 K2 61.8(3) . 1_564
C1 O1 Ru1 117.5(3) . .
C1 O1 K2 127.9(3) . .
Ru1 O1 K2 91.25(13) . .
C1 O1 K2 81.2(3) . 2_656
Ru1 O1 K2 150.33(16) . 2_656
K2 O1 K2 94.27(11) . 2_656
C1 O2 Ru1 119.2(3) . 2_756
C1 O2 K1 104.5(3) . 2_756
Ru1 O2 K1 110.45(15) 2_756 2_756
C1 O3 Mn1 125.3(4) . .
C1 O3 K2 118.6(3) . 2_656
Mn1 O3 K2 111.15(16) . 2_656
C2 O4 Ru1 118.7(3) . .
C2 O4 K1 107.5(3) . .
Ru1 O4 K1 96.28(13) . .
C2 O5 Ru1 119.5(3) . 2_756
C2 O5 K2 126.3(3) . 2_756
Ru1 O5 K2 92.71(13) 2_756 2_756
C2 O6 Ru2 129.7(3) . .
C2 O6 K1 138.1(3) . 2_766
Ru2 O6 K1 92.13(12) . 2_766
C3 O7 Ru2 119.2(3) . .
C3 O8 Ru2 120.1(3) . 2_765
C3 O8 K1 133.6(3) . 1_554
Ru2 O8 K1 91.00(12) 2_765 1_554
C3 O9 Ru1 126.0(3) . 1_554
C3 O9 K2 149.0(3) . 1_554
Ru1 O9 K2 84.59(11) 1_554 1_554
C4 O10 Ru2 119.8(3) . .
C4 O10 K1 127.4(3) . 2_766
Ru2 O10 K1 92.03(13) . 2_766
C4 O11 Ru2 122.1(3) . 2_765
C4 O11 K2 93.6(3) . 1_564
Ru2 O11 K2 132.78(17) 2_765 1_564
C4 O12 K1 120.9(3) . 1_454
C4 O12 K2 91.4(3) . 1_564
K1 O12 K2 137.27(15) 1_454 1_564
Mn1 O13 K1 115.91(18) . 1_454
Mn1 O13 H13A 109.2 . .
K1 O13 H13A 106.8 1_454 .
Mn1 O13 H13C 109.4 . .
K1 O13 H13C 105.9 1_454 .
H13A O13 H13C 109.5 . .
Mn1 O14 K2 97.84(13) . 2_656
Mn1 O14 H14A 109.3 . .
K2 O14 H14A 145.4 2_656 .
Mn1 O14 H14B 109.3 . .
K2 O14 H14B 79.9 2_656 .
H14A O14 H14B 109.5 . .
K1 O15 H15B 112.8 . .
K1 O15 H15C 109.5 . .
H15B O15 H15C 96.2 . .
K1 O16 K2 113.0(2) 2_756 .
K1 O16 H16A 118.9 2_756 .
K2 O16 H16A 110.6 . .
K1 O16 H16B 95.7 2_756 .
K2 O16 H16B 109.4 . .
H16A O16 H16B 107.8 . .

loop_
_geom_bond_atom_site_label_1
_geom_bond_atom_site_label_2
_geom_bond_distance
_geom_bond_site_symmetry_2
Ru1 O4 2.025(4) .
Ru1 O2 2.026(4) 2_756
Ru1 O1 2.033(4) .
Ru1 O5 2.033(4) 2_756
Ru1 Ru1 2.2629(8) 2_756
Ru1 O9 2.288(4) 1_556
Ru2 O11 2.013(4) 2_765
Ru2 O10 2.018(4) .
Ru2 O8 2.029(3) 2_765
Ru2 O7 2.031(3) .
Ru2 Ru2 2.2572(8) 2_765
Ru2 O6 2.259(4) .
Ru2 K1 3.6554(15) 2_766
Mn1 O3 2.179(4) 2_655
Mn1 O3 2.179(4) .
Mn1 O13 2.181(4) .
Mn1 O13 2.181(4) 2_655
Mn1 O14 2.220(4) 2_655
Mn1 O14 2.220(4) .
Mn1 K2 4.0339(15) 1_554
Mn1 K2 4.0339(15) 2_656
K1 O15 2.740(5) .
K1 O6 2.791(4) 2_766
K1 O12 2.797(4) 1_656
K1 O2 2.867(4) 2_756
K1 O16 2.904(6) 2_756
K1 O10 2.977(4) 2_766
K1 O8 3.005(4) 1_556
K1 O13 3.196(5) 1_656
K1 O4 3.290(4) .
K1 C1 3.433(5) 2_756
K1 Ru2 3.6554(15) 2_766
K1 K2 4.853(2) 2_756
K2 O3 2.698(4) 2_656
K2 O11 2.767(4) 1_546
K2 O5 2.808(4) 2_756
K2 O12 2.844(4) 1_546
K2 O1 2.859(4) .
K2 O16 2.914(7) .
K2 O9 2.931(4) 1_556
K2 O14 3.079(4) 2_656
K2 C4 3.132(6) 1_546
K2 O1 3.425(4) 2_656
K2 C1 3.472(6) 2_656
K2 Mn1 4.0339(15) 1_556
C1 O3 1.248(7) .
C1 O2 1.302(6) .
C1 O1 1.302(6) .
C1 K1 3.433(5) 2_756
C1 K2 3.472(6) 2_656
C2 O6 1.256(6) .
C2 O5 1.298(6) .
C2 O4 1.303(6) .
C3 O9 1.267(6) .
C3 O8 1.287(6) .
C3 O7 1.300(6) .
C4 O12 1.244(6) .
C4 O10 1.305(7) .
C4 O11 1.307(7) .
C4 K2 3.132(6) 1_564
O1 K2 3.425(4) 2_656
O2 Ru1 2.026(4) 2_756
O2 K1 2.867(4) 2_756
O3 K2 2.698(4) 2_656
O5 Ru1 2.033(4) 2_756
O5 K2 2.808(4) 2_756
O6 K1 2.791(4) 2_766
O8 Ru2 2.029(3) 2_765
O8 K1 3.005(4) 1_554
O9 Ru1 2.288(4) 1_554
O9 K2 2.931(4) 1_554
O10 K1 2.977(4) 2_766
O11 Ru2 2.013(4) 2_765
O11 K2 2.767(4) 1_564
O12 K1 2.797(4) 1_454
O12 K2 2.844(4) 1_564
O13 K1 3.196(5) 1_454
O13 H13A 0.8501 .
O13 H13C 0.8499 .
O14 K2 3.079(4) 2_656
O14 H14A 0.8500 .
O14 H14B 0.8500 .
O15 H15B 0.8491 .
O15 H15C 0.8500 .
O16 K1 2.904(6) 2_756
O16 H16A 0.8314 .
O16 H16B 0.8500 .
